data_4125236
loop_
_publ_author_name
'Wu, Jie'
'Cheng, Yangyang'
'Lan, Jingbo'
'Wu, Di'
'Qian, Shengyou'
'Yan, Lipeng'
'He, Zhen'
'Li, Xiaoyu'
'Wang, Kai'
'Zou, Bo'
'You, Jingsong'

_publ_section_title
;
 Molecular Engineering of Mechanochromic Materials by Programmed C-H
 Arylation: Making a Counterpoint in the Chromism Trend.
;
_journal_issue 39
_journal_name_full 'Journal of the American Chemical Society'
_journal_page_first 12803
_journal_page_last 12812
_journal_paper_doi 10.1021/jacs.6b03890
_journal_volume 138
_journal_year 2016
_chemical_formula_moiety '2(C19 H10 F6 N4), C H Cl3'
_chemical_formula_sum 'C39 H21 Cl3 F12 N8'
_chemical_formula_weight 935.99
_chemical_name_systematic
;
 ? 
;
_space_group_crystal_system monoclinic
_space_group_IT_number 14
_space_group_name_Hall '-P 2ybc'
_space_group_name_H-M_alt 'P 1 21/c 1'
_symmetry_space_group_name_Hall '-P 2ybc'
_symmetry_space_group_name_H-M 'P 1 21/c 1'
_atom_sites_solution_hydrogens geom
_atom_sites_solution_primary direct
_audit_creation_date 2016-06-16
_audit_creation_method
;
Olex2 1.2
(compiled 2016.02.19 svn.r3266 for OlexSys, GUI svn.r5155)
;
_cell_angle_alpha 90
_cell_angle_beta 101.240(10)
_cell_angle_gamma 90
_cell_formula_units_Z 4
_cell_length_a 15.0395(16)
_cell_length_b 7.5585(7)
_cell_length_c 35.865(4)
_cell_measurement_reflns_used 4765
_cell_measurement_temperature 143.05(10)
_cell_measurement_theta_max 25.7530
_cell_measurement_theta_min 3.0270
_cell_volume 3998.8(7)
_computing_cell_refinement
;
CrysAlisPro, Agilent Technologies,
Version 1.171.37.35 (release 13-08-2014 CrysAlis171 .NET)
(compiled Aug 13 2014,18:06:01)
;
_computing_data_collection
;
CrysAlisPro, Agilent Technologies,
Version 1.171.37.35 (release 13-08-2014 CrysAlis171 .NET)
(compiled Aug 13 2014,18:06:01)
;
_computing_data_reduction
;
CrysAlisPro, Agilent Technologies,
Version 1.171.37.35 (release 13-08-2014 CrysAlis171 .NET)
(compiled Aug 13 2014,18:06:01)
;
_computing_molecular_graphics 'Olex2 (Dolomanov et al., 2009)'
_computing_publication_material 'Olex2 (Dolomanov et al., 2009)'
_computing_structure_refinement 'ShelXL (Sheldrick, 2015)'
_computing_structure_solution 'ShelXS (Sheldrick, 2008)'
_diffrn_ambient_environment N~2~
_diffrn_ambient_temperature 143.05(10)
_diffrn_detector 'CCD plate'
_diffrn_detector_area_resol_mean 16.0874
_diffrn_detector_type Eos
_diffrn_measured_fraction_theta_full 0.999
_diffrn_measured_fraction_theta_max 0.999
_diffrn_measurement_details
;
  1 omega    1.00   36.10   0.3000    3.0000
omega____ theta____ kappa____ phi______ frames
    -       19.2361   57.0000    0.0000 117

  2 omega    1.90   88.00   0.3000    3.0000
omega____ theta____ kappa____ phi______ frames
    -       19.2361   57.0000   90.0000 287

  3 omega   15.00   40.80   0.3000    3.0000
omega____ theta____ kappa____ phi______ frames
    -       19.2361 -132.0000   79.0000 86

  4 omega   44.00   83.00   0.3000    3.0000
omega____ theta____ kappa____ phi______ frames
    -       19.2361 -137.0000  -96.0000 130

  5 omega  -66.00  -39.00   0.3000    3.0000
omega____ theta____ kappa____ phi______ frames
    -      -17.5174 -178.0000 -150.0000 90

  6 omega  -82.00    2.00   0.3000    3.0000
omega____ theta____ kappa____ phi______ frames
    -      -17.5174  -38.0000  -30.0000 280

  7 omega  -62.00    6.10   0.3000    3.0000
omega____ theta____ kappa____ phi______ frames
    -      -17.5174   19.0000   30.0000 227

  8 omega  -67.00  -42.70   0.3000    3.0000
omega____ theta____ kappa____ phi______ frames
    -      -17.5174  137.0000  -34.0000 81

  9 omega  -39.00  -10.80   0.3000    3.0000
omega____ theta____ kappa____ phi______ frames
    -      -17.5174   77.0000 -150.0000 94

 10 omega  -63.00  -38.70   0.3000    3.0000
omega____ theta____ kappa____ phi______ frames
    -      -17.5174  132.0000  149.0000 81
;
_diffrn_measurement_device 'four-circle diffractometer'
_diffrn_measurement_device_type 'Xcalibur, Eos'
_diffrn_measurement_method '\w scans'
_diffrn_orient_matrix_UB_11 -0.0384196000
_diffrn_orient_matrix_UB_12 0.0098623000
_diffrn_orient_matrix_UB_13 0.0085796000
_diffrn_orient_matrix_UB_21 -0.0287535000
_diffrn_orient_matrix_UB_22 -0.0021506000
_diffrn_orient_matrix_UB_23 -0.0182086000
_diffrn_orient_matrix_UB_31 -0.0034268000
_diffrn_orient_matrix_UB_32 -0.0932135000
_diffrn_orient_matrix_UB_33 0.0013248000
_diffrn_radiation_monochromator graphite
_diffrn_radiation_probe x-ray
_diffrn_radiation_type MoK\a
_diffrn_radiation_wavelength 0.71073
_diffrn_reflns_av_R_equivalents 0.0861
_diffrn_reflns_av_unetI/netI 0.0596
_diffrn_reflns_Laue_measured_fraction_full 0.999
_diffrn_reflns_Laue_measured_fraction_max 0.999
_diffrn_reflns_limit_h_max 18
_diffrn_reflns_limit_h_min -17
_diffrn_reflns_limit_k_max 9
_diffrn_reflns_limit_k_min -9
_diffrn_reflns_limit_l_max 44
_diffrn_reflns_limit_l_min -44
_diffrn_reflns_number 32164
_diffrn_reflns_point_group_measured_fraction_full 0.999
_diffrn_reflns_point_group_measured_fraction_max 0.999
_diffrn_reflns_theta_full 25.242
_diffrn_reflns_theta_max 26.372
_diffrn_reflns_theta_min 2.919
_diffrn_source 'Enhance (Mo) X-ray Source'
_exptl_absorpt_coefficient_mu 0.327
_exptl_absorpt_correction_T_max 1.00000
_exptl_absorpt_correction_T_min 0.58099
_exptl_absorpt_correction_type multi-scan
_exptl_absorpt_process_details
;
CrysAlisPro, Agilent Technologies,
Version 1.171.37.35 (release 13-08-2014 CrysAlis171 .NET)
(compiled Aug 13 2014,18:06:01)
Empirical absorption correction using spherical harmonics,
 implemented in SCALE3 ABSPACK scaling algorithm.
;
_exptl_crystal_density_diffrn 1.555
_exptl_crystal_density_method 'not measured'
_exptl_crystal_description
;
;
_exptl_crystal_F_000 1880
_exptl_crystal_size_max 0.4
_exptl_crystal_size_mid 0.2
_exptl_crystal_size_min 0.2
_refine_diff_density_max 0.524
_refine_diff_density_min -0.381
_refine_diff_density_rms 0.056
_refine_ls_extinction_coef 0.0021(8)
_refine_ls_extinction_expression Fc^*^=kFc[1+0.001xFc^2^\l^3^/sin(2\q)]^-1/4^
_refine_ls_extinction_method SHELXL
_refine_ls_goodness_of_fit_ref 1.093
_refine_ls_hydrogen_treatment constr
_refine_ls_matrix_type full
_refine_ls_number_parameters 610
_refine_ls_number_reflns 8166
_refine_ls_number_restraints 0
_refine_ls_restrained_S_all 1.093
_refine_ls_R_factor_all 0.1331
_refine_ls_R_factor_gt 0.0853
_refine_ls_shift/su_max 0.001
_refine_ls_shift/su_mean 0.000
_refine_ls_structure_factor_coef Fsqd
_refine_ls_weighting_details
;
 w=1/[\s^2^(Fo^2^)+(0.1437P)^2^+0.5825P]
 where P=(Fo^2^+2Fc^2^)/3
;
_refine_ls_weighting_scheme calc
_refine_ls_wR_factor_gt 0.2497
_refine_ls_wR_factor_ref 0.2992
_reflns_Friedel_coverage 0.000
_reflns_number_gt 4401
_reflns_number_total 8166
_reflns_threshold_expression 'I > 2\s(I)'
_cod_data_source_file ja6b03890_si_012.cif
_cod_data_source_block 1
_cod_depositor_comments 'Adding full bibliography for 4125235--4125245.cif.'
_cod_original_cell_volume 3998.7(7)
_cod_database_code 4125236
_shelxl_version_number 2013-2
_chemical_oxdiff_formula c12h12n2f3
_shelx_space_group_comment
;
The symmetry employed for this shelxl refinement is uniquely defined
by the following loop, which should always be used as a source of
symmetry information in preference to the above space-group names.
They are only intended as comments.
;
_shelx_estimated_absorpt_t_max 0.937
_shelx_estimated_absorpt_t_min 0.880
_reflns_odcompleteness_completeness 99.77
_reflns_odcompleteness_iscentric 1
_reflns_odcompleteness_theta 26.32
_olex2_refinement_description
;
1. Fixed Uiso
 At 1.2 times of:
  All C(H) groups, All C(H,H) groups
2. Uiso/Uaniso restraints and constraints
Uanis(F12) = Uanis(F12A)
Uanis(F11) = Uanis(F11A)
Uanis(F10) = Uanis(F10A)
Uanis(F7) = Uanis(F7A)
Uanis(F8) = Uanis(F8A)
Uanis(F9) = Uanis(F9A)
Uanis(F4) = Uanis(F4A)
Uanis(F6) = Uanis(F6A)
Uanis(F5) = Uanis(F5A)
Uanis(F2) = Uanis(F2A)
Uanis(F1A) = Uanis(F1)
Uanis(F3) = Uanis(F3A)
Uanis(Cl2) = Uanis(Cl2A)
Uanis(Cl3) = Uanis(Cl3A)
Uanis(Cl1) = Uanis(Cl1A)
3. Others
 Sof(F10A)=Sof(F11A)=Sof(F12A)=1-FVAR(1)
 Sof(F10)=Sof(F11)=Sof(F12)=FVAR(1)
 Sof(F7A)=Sof(F8A)=Sof(F9A)=1-FVAR(2)
 Sof(F7)=Sof(F8)=Sof(F9)=FVAR(2)
 Sof(F4A)=Sof(F5A)=Sof(F6A)=1-FVAR(3)
 Sof(F4)=Sof(F5)=Sof(F6)=FVAR(3)
 Sof(F1)=Sof(F2A)=Sof(F3A)=1-FVAR(4)
 Sof(F2)=Sof(F3)=Sof(F1A)=FVAR(4)
 Sof(H39A)=Sof(Cl1A)=Sof(Cl2A)=Sof(Cl3A)=1-FVAR(5)
 Sof(H39)=Sof(Cl1)=Sof(Cl2)=Sof(Cl3)=FVAR(5)
4.a Ternary CH refined with riding coordinates:
 C39(H39A), C39(H39)
4.b Aromatic/amide H refined with riding coordinates:
 C2(H2), C4(H4), C6(H6), C12(H12), C13(H13), C15(H15), C16(H16), C17(H17),
 C18(H18), C19(H19), C21(H21), C23(H23), C25(H25), C31(H31), C32(H32), C34(H34),
  C35(H35), C36(H36), C37(H37), C38(H38)
;
_olex2_submission_special_instructions 'No special instructions were received'

loop_
_space_group_symop_operation_xyz
'x, y, z'
'-x, y+1/2, -z+1/2'
'-x, -y, -z'
'x, -y-1/2, z-1/2'

loop_
_atom_site_label
_atom_site_type_symbol
_atom_site_fract_x
_atom_site_fract_y
_atom_site_fract_z
_atom_site_U_iso_or_equiv
_atom_site_adp_type
_atom_site_occupancy
_atom_site_site_symmetry_order
_atom_site_calc_flag
_atom_site_refinement_flags_posn
_atom_site_refinement_flags_occupancy
_atom_site_disorder_assembly
_atom_site_disorder_group
N1 N 0.44236(19) 0.9634(3) 0.36865(8) 0.0548(7) Uani 1 1 d . . . .
N2 N 0.43810(19) 1.0397(3) 0.40272(8) 0.0562(7) Uani 1 1 d . . . .
N3 N 0.2963(2) 0.9636(4) 0.37821(9) 0.0653(8) Uani 1 1 d . . . .
N4 N 0.3248(3) 1.1049(4) 0.43938(11) 0.0796(10) Uani 1 1 d . . . .
C1 C 0.2065(3) 0.7434(5) 0.26768(12) 0.0682(10) Uani 1 1 d . . . .
C2 C 0.2682(3) 0.6982(5) 0.24549(12) 0.0689(10) Uani 1 1 d . . . .
H2 H 0.2483 0.6496 0.2209 0.083 Uiso 1 1 calc R . . .
C3 C 0.3605(2) 0.7250(4) 0.25975(11) 0.0636(9) Uani 1 1 d . . . .
C4 C 0.3891(2) 0.7965(4) 0.29562(10) 0.0580(9) Uani 1 1 d . . . .
H4 H 0.4520 0.8149 0.3050 0.070 Uiso 1 1 calc R . . .
C5 C 0.3270(2) 0.8414(4) 0.31795(10) 0.0556(8) Uani 1 1 d . . . .
C6 C 0.2346(2) 0.8144(4) 0.30369(12) 0.0651(9) Uani 1 1 d . . . .
H6 H 0.1912 0.8447 0.3186 0.078 Uiso 1 1 calc R . . .
C7 C 0.1080(3) 0.7261(7) 0.25137(17) 0.0922(14) Uani 1 1 d . . . .
C8 C 0.4265(3) 0.6758(6) 0.23538(14) 0.0813(12) Uani 1 1 d . . . .
C9 C 0.3556(2) 0.9222(4) 0.35549(10) 0.0556(8) Uani 1 1 d . . . .
C10 C 0.3489(3) 1.0375(4) 0.40815(11) 0.0626(9) Uani 1 1 d . . . .
C11 C 0.5075(3) 1.1072(4) 0.42927(10) 0.0602(9) Uani 1 1 d . . . .
C12 C 0.4817(3) 1.1741(5) 0.46094(11) 0.0722(11) Uani 1 1 d . . . .
H12 H 0.5261 1.2236 0.4807 0.087 Uiso 1 1 calc R . . .
C13 C 0.3913(4) 1.1706(5) 0.46473(12) 0.0778(11) Uani 1 1 d . . . .
H13 H 0.3768 1.2192 0.4872 0.093 Uiso 1 1 calc R . . .
C14 C 0.6022(3) 1.1026(4) 0.42328(10) 0.0607(9) Uani 1 1 d . . . .
C15 C 0.6240(3) 1.1237(5) 0.38787(11) 0.0703(10) Uani 1 1 d . . . .
H15 H 0.5773 1.1382 0.3661 0.084 Uiso 1 1 calc R . . .
C16 C 0.7139(3) 1.1237(6) 0.38412(15) 0.0898(13) Uani 1 1 d . . . .
H16 H 0.7291 1.1374 0.3598 0.108 Uiso 1 1 calc R . . .
C17 C 0.7813(3) 1.1037(7) 0.41593(19) 0.1026(16) Uani 1 1 d . . . .
H17 H 0.8430 1.1026 0.4135 0.123 Uiso 1 1 calc R . . .
C18 C 0.7592(4) 1.0850(6) 0.45159(17) 0.1005(16) Uani 1 1 d . . . .
H18 H 0.8058 1.0715 0.4735 0.121 Uiso 1 1 calc R . . .
C19 C 0.6708(3) 1.0862(5) 0.45512(13) 0.0819(12) Uani 1 1 d . . . .
H19 H 0.6558 1.0758 0.4796 0.098 Uiso 1 1 calc R . . .
F1 F 0.0936(15) 0.674(5) 0.2166(8) 0.120(2) Uani 0.193(12) 1 d . P A 1
F2 F 0.0727(3) 0.8796(8) 0.2369(2) 0.142(3) Uani 0.807(12) 1 d . P A 1
F3 F 0.0587(4) 0.6843(11) 0.2784(2) 0.127(2) Uani 0.807(12) 1 d . P A 1
F4 F 0.5110(2) 0.6536(6) 0.25525(10) 0.1157(13) Uani 0.952(4) 1 d . P B 1
F5 F 0.4058(2) 0.5269(4) 0.21675(10) 0.1225(13) Uani 0.952(4) 1 d . P B 1
F6 F 0.4336(3) 0.7952(5) 0.20916(12) 0.1278(13) Uani 0.952(4) 1 d . P B 1
F1A F 0.0869(3) 0.5850(9) 0.22995(18) 0.120(2) Uani 0.807(12) 1 d . P A 2
F2A F 0.0876(16) 0.806(5) 0.2182(10) 0.142(3) Uani 0.193(12) 1 d . P A 2
F3A F 0.058(2) 0.773(4) 0.2716(11) 0.127(2) Uani 0.193(12) 1 d . P A 2
F4A F 0.484(5) 0.768(14) 0.240(3) 0.1157(13) Uani 0.048(4) 1 d . P B 2
F5A F 0.460(5) 0.524(10) 0.256(2) 0.1225(13) Uani 0.048(4) 1 d . P B 2
F6A F 0.423(6) 0.889(11) 0.224(2) 0.1278(13) Uani 0.048(4) 1 d . P B 2
N5 N 0.47652(19) 0.5217(3) 0.38665(8) 0.0574(7) Uani 1 1 d . . . .
N6 N 0.40245(19) 0.5410(3) 0.40313(8) 0.0560(7) Uani 1 1 d . . . .
N7 N 0.5196(2) 0.6447(4) 0.44581(9) 0.0644(8) Uani 1 1 d . . . .
N8 N 0.3728(3) 0.6557(4) 0.46195(10) 0.0788(9) Uani 1 1 d . . . .
C20 C 0.7966(3) 0.5921(5) 0.43412(12) 0.0710(10) Uani 1 1 d . . . .
C21 C 0.8158(3) 0.6136(5) 0.39803(12) 0.0719(10) Uani 1 1 d . . . .
H21 H 0.8768 0.6221 0.3946 0.086 Uiso 1 1 calc R . . .
C22 C 0.7449(3) 0.6224(5) 0.36732(11) 0.0690(10) Uani 1 1 d . . . .
C23 C 0.6565(2) 0.6125(5) 0.37182(11) 0.0634(9) Uani 1 1 d . . . .
H23 H 0.6085 0.6177 0.3503 0.076 Uiso 1 1 calc R . . .
C24 C 0.6373(2) 0.5947(4) 0.40788(10) 0.0563(8) Uani 1 1 d . . . .
C25 C 0.7071(3) 0.5849(5) 0.43900(11) 0.0670(9) Uani 1 1 d . . . .
H25 H 0.6942 0.5733 0.4638 0.080 Uiso 1 1 calc R . . .
C26 C 0.8714(3) 0.5795(9) 0.46735(15) 0.0999(16) Uani 1 1 d . . . .
C27 C 0.7665(3) 0.6489(8) 0.32937(14) 0.0929(14) Uani 1 1 d . . . .
C28 C 0.5429(2) 0.5868(4) 0.41334(10) 0.0592(9) Uani 1 1 d . . . .
C29 C 0.4301(3) 0.6157(4) 0.43904(11) 0.0634(9) Uani 1 1 d . . . .
C30 C 0.3137(2) 0.4955(4) 0.38891(10) 0.0584(9) Uani 1 1 d . . . .
C31 C 0.2562(3) 0.5354(5) 0.41316(13) 0.0774(11) Uani 1 1 d . . . .
H31 H 0.1936 0.5075 0.4059 0.093 Uiso 1 1 calc R . . .
C32 C 0.2877(3) 0.6159(6) 0.44833(13) 0.0831(12) Uani 1 1 d . . . .
H32 H 0.2444 0.6440 0.4635 0.100 Uiso 1 1 calc R . . .
C33 C 0.2847(2) 0.4108(4) 0.35146(10) 0.0611(9) Uani 1 1 d . . . .
C34 C 0.3418(3) 0.3607(5) 0.32723(11) 0.0670(10) Uani 1 1 d . . . .
H34 H 0.4050 0.3816 0.3347 0.080 Uiso 1 1 calc R . . .
C35 C 0.3090(3) 0.2811(5) 0.29253(12) 0.0775(11) Uani 1 1 d . . . .
H35 H 0.3496 0.2492 0.2764 0.093 Uiso 1 1 calc R . . .
C36 C 0.2178(3) 0.2480(5) 0.28134(13) 0.0828(12) Uani 1 1 d . . . .
H36 H 0.1948 0.1935 0.2575 0.099 Uiso 1 1 calc R . . .
C37 C 0.1608(3) 0.2945(7) 0.30497(15) 0.0947(14) Uani 1 1 d . . . .
H37 H 0.0978 0.2705 0.2976 0.114 Uiso 1 1 calc R . . .
C38 C 0.1921(3) 0.3741(6) 0.33864(14) 0.0887(13) Uani 1 1 d . . . .
H38 H 0.1503 0.4064 0.3542 0.106 Uiso 1 1 calc R . . .
F7 F 0.8531(4) 0.4885(14) 0.49611(17) 0.180(4) Uani 0.708(5) 1 d . P C 1
F8 F 0.9081(4) 0.7332(7) 0.47852(16) 0.1322(19) Uani 0.708(5) 1 d . P C 1
F9 F 0.9468(3) 0.5022(10) 0.45875(14) 0.155(3) Uani 0.708(5) 1 d . P C 1
F10 F 0.8013(5) 0.8044(8) 0.32394(14) 0.158(2) Uani 0.752(5) 1 d . P D 1
F11 F 0.6964(4) 0.6332(11) 0.29989(12) 0.148(3) Uani 0.752(5) 1 d . P D 1
F12 F 0.8293(7) 0.5411(14) 0.32113(19) 0.204(5) Uani 0.752(5) 1 d . P D 1
F7A F 0.8873(11) 0.440(4) 0.4816(5) 0.180(4) Uani 0.292(5) 1 d . P C 2
F8A F 0.8433(9) 0.6679(19) 0.4988(4) 0.1322(19) Uani 0.292(5) 1 d . P C 2
F9A F 0.9393(10) 0.650(4) 0.4674(4) 0.155(3) Uani 0.292(5) 1 d . P C 2
F10A F 0.7252(18) 0.786(3) 0.3124(5) 0.158(2) Uani 0.248(5) 1 d . P D 2
F11A F 0.7412(14) 0.526(4) 0.3080(4) 0.148(3) Uani 0.248(5) 1 d . P D 2
F12A F 0.846(3) 0.662(5) 0.3291(7) 0.204(5) Uani 0.248(5) 1 d . P D 2
C39 C 0.0863(3) 1.0150(9) 0.40115(19) 0.127(2) Uani 1 1 d . . . .
H39A H 0.1517 1.0410 0.4017 0.153 Uiso 0.231(4) 1 calc R P E 2
H39 H 0.1519 1.0270 0.4000 0.153 Uiso 0.769(4) 1 calc R P E 1
Cl1 Cl 0.0310(3) 0.9397(9) 0.35857(11) 0.237(3) Uani 0.769(4) 1 d . P E 1
Cl2 Cl 0.0457(2) 1.2258(4) 0.41111(14) 0.1921(16) Uani 0.769(4) 1 d . P E 1
Cl3 Cl 0.0778(3) 0.8723(7) 0.43862(14) 0.2039(19) Uani 0.769(4) 1 d . P E 1
Cl1A Cl 0.0453(11) 0.833(3) 0.3761(4) 0.237(3) Uani 0.231(4) 1 d . P E 2
Cl2A Cl 0.0119(8) 1.1672(16) 0.3777(5) 0.1921(16) Uani 0.231(4) 1 d . P E 2
Cl3A Cl 0.0619(11) 0.978(2) 0.4403(6) 0.2039(19) Uani 0.231(4) 1 d . P E 2

loop_
_atom_site_aniso_label
_atom_site_aniso_U_11
_atom_site_aniso_U_22
_atom_site_aniso_U_33
_atom_site_aniso_U_23
_atom_site_aniso_U_13
_atom_site_aniso_U_12
N1 0.0545(16) 0.0503(14) 0.0577(16) 0.0017(12) 0.0058(13) -0.0032(12)
N2 0.0586(17) 0.0517(15) 0.0584(17) 0.0047(12) 0.0114(14) 0.0010(13)
N3 0.0564(18) 0.0691(18) 0.0710(19) 0.0067(15) 0.0142(16) -0.0037(14)
N4 0.087(3) 0.078(2) 0.083(2) 0.0055(18) 0.039(2) 0.0017(18)
C1 0.053(2) 0.061(2) 0.082(3) 0.0033(18) -0.007(2) -0.0068(17)
C2 0.062(2) 0.064(2) 0.073(2) 0.0000(17) -0.006(2) -0.0014(18)
C3 0.058(2) 0.0598(19) 0.069(2) 0.0010(16) 0.0003(18) -0.0017(16)
C4 0.0445(17) 0.0517(18) 0.073(2) 0.0000(15) 0.0002(17) -0.0012(14)
C5 0.0469(18) 0.0462(16) 0.070(2) 0.0074(14) 0.0032(16) -0.0028(14)
C6 0.0483(19) 0.0587(19) 0.085(3) 0.0062(17) 0.0048(18) -0.0029(15)
C7 0.053(2) 0.102(3) 0.113(4) -0.010(3) -0.006(3) -0.002(2)
C8 0.071(3) 0.084(3) 0.084(3) -0.013(2) 0.004(2) 0.001(2)
C9 0.0510(19) 0.0496(17) 0.065(2) 0.0093(15) 0.0091(17) -0.0062(14)
C10 0.065(2) 0.0560(19) 0.070(2) 0.0121(17) 0.0202(19) -0.0019(17)
C11 0.073(2) 0.0489(18) 0.057(2) 0.0053(14) 0.0083(18) -0.0054(16)
C12 0.097(3) 0.065(2) 0.055(2) 0.0028(16) 0.015(2) 0.000(2)
C13 0.101(3) 0.074(2) 0.064(2) 0.0050(19) 0.029(2) 0.003(2)
C14 0.063(2) 0.0520(18) 0.062(2) 0.0018(15) 0.0001(17) -0.0017(16)
C15 0.059(2) 0.083(2) 0.067(2) -0.0088(18) 0.0083(19) -0.0088(19)
C16 0.070(3) 0.106(3) 0.096(3) -0.016(2) 0.020(3) -0.012(2)
C17 0.058(3) 0.108(3) 0.138(5) -0.017(3) 0.008(3) -0.005(2)
C18 0.079(3) 0.098(3) 0.109(4) 0.008(3) -0.020(3) -0.005(3)
C19 0.080(3) 0.083(3) 0.075(3) 0.011(2) -0.003(2) -0.004(2)
F1 0.072(2) 0.131(5) 0.140(4) -0.033(3) -0.020(2) -0.031(3)
F2 0.062(2) 0.119(5) 0.225(7) 0.045(4) -0.024(3) 0.018(2)
F3 0.0594(17) 0.165(6) 0.152(4) -0.007(4) 0.011(2) -0.036(3)
F4 0.0625(18) 0.176(4) 0.107(2) -0.028(2) 0.0104(17) 0.018(2)
F5 0.101(2) 0.118(2) 0.152(3) -0.066(2) 0.034(2) -0.0092(18)
F6 0.159(3) 0.124(3) 0.116(3) 0.016(2) 0.067(3) 0.020(2)
F1A 0.072(2) 0.131(5) 0.140(4) -0.033(3) -0.020(2) -0.031(3)
F2A 0.062(2) 0.119(5) 0.225(7) 0.045(4) -0.024(3) 0.018(2)
F3A 0.0594(17) 0.165(6) 0.152(4) -0.007(4) 0.011(2) -0.036(3)
F4A 0.0625(18) 0.176(4) 0.107(2) -0.028(2) 0.0104(17) 0.018(2)
F5A 0.101(2) 0.118(2) 0.152(3) -0.066(2) 0.034(2) -0.0092(18)
F6A 0.159(3) 0.124(3) 0.116(3) 0.016(2) 0.067(3) 0.020(2)
N5 0.0476(15) 0.0604(16) 0.0622(17) 0.0055(13) 0.0055(13) 0.0024(13)
N6 0.0505(16) 0.0557(15) 0.0619(17) 0.0070(13) 0.0107(14) 0.0009(13)
N7 0.0587(18) 0.0680(18) 0.0648(18) 0.0003(14) 0.0081(15) 0.0033(14)
N8 0.078(2) 0.084(2) 0.077(2) -0.0006(16) 0.022(2) 0.0015(18)
C20 0.049(2) 0.084(3) 0.072(2) 0.0062(19) -0.0060(18) -0.0036(18)
C21 0.051(2) 0.082(2) 0.079(3) 0.006(2) 0.0054(19) -0.0076(18)
C22 0.062(2) 0.077(2) 0.065(2) -0.0007(18) 0.0073(19) -0.0070(19)
C23 0.0487(19) 0.075(2) 0.063(2) 0.0036(17) 0.0001(17) -0.0062(16)
C24 0.0506(19) 0.0561(18) 0.058(2) 0.0006(14) -0.0008(16) -0.0008(15)
C25 0.061(2) 0.075(2) 0.059(2) -0.0010(17) -0.0010(18) -0.0044(18)
C26 0.056(3) 0.149(5) 0.084(3) 0.016(3) -0.012(2) -0.023(3)
C27 0.066(3) 0.139(4) 0.072(3) 0.003(3) 0.010(2) -0.016(3)
C28 0.0540(19) 0.0552(19) 0.065(2) 0.0045(15) 0.0019(17) 0.0029(15)
C29 0.064(2) 0.0582(19) 0.068(2) 0.0045(16) 0.0138(19) 0.0055(17)
C30 0.0483(18) 0.0552(18) 0.070(2) 0.0141(15) 0.0078(17) 0.0002(15)
C31 0.056(2) 0.085(3) 0.094(3) 0.004(2) 0.023(2) -0.004(2)
C32 0.069(3) 0.097(3) 0.089(3) 0.002(2) 0.032(2) 0.005(2)
C33 0.0484(18) 0.0591(19) 0.072(2) 0.0183(16) 0.0019(17) -0.0052(15)
C34 0.056(2) 0.073(2) 0.069(2) 0.0027(18) 0.0034(19) -0.0058(17)
C35 0.073(3) 0.080(3) 0.076(3) 0.000(2) 0.004(2) -0.013(2)
C36 0.081(3) 0.082(3) 0.076(3) 0.015(2) -0.010(2) -0.015(2)
C37 0.059(2) 0.128(4) 0.086(3) 0.002(3) -0.010(2) -0.018(3)
C38 0.053(2) 0.118(3) 0.093(3) 0.009(3) 0.008(2) -0.006(2)
F7 0.082(4) 0.342(10) 0.102(5) 0.117(6) -0.019(3) -0.064(6)
F8 0.093(3) 0.149(4) 0.126(4) -0.019(3) -0.049(3) -0.018(3)
F9 0.082(3) 0.265(7) 0.106(3) -0.001(4) -0.010(2) 0.089(4)
F10 0.195(7) 0.186(4) 0.107(3) -0.010(3) 0.066(4) -0.106(5)
F11 0.095(4) 0.278(8) 0.063(2) 0.025(3) -0.005(2) -0.052(4)
F12 0.217(7) 0.312(11) 0.098(4) 0.008(5) 0.066(4) 0.152(9)
F7A 0.082(4) 0.342(10) 0.102(5) 0.117(6) -0.019(3) -0.064(6)
F8A 0.093(3) 0.149(4) 0.126(4) -0.019(3) -0.049(3) -0.018(3)
F9A 0.082(3) 0.265(7) 0.106(3) -0.001(4) -0.010(2) 0.089(4)
F10A 0.195(7) 0.186(4) 0.107(3) -0.010(3) 0.066(4) -0.106(5)
F11A 0.095(4) 0.278(8) 0.063(2) 0.025(3) -0.005(2) -0.052(4)
F12A 0.217(7) 0.312(11) 0.098(4) 0.008(5) 0.066(4) 0.152(9)
C39 0.058(3) 0.183(6) 0.146(5) 0.026(4) 0.034(3) -0.006(3)
Cl1 0.136(2) 0.456(9) 0.117(3) -0.040(3) 0.019(2) -0.095(4)
Cl2 0.147(2) 0.174(2) 0.285(5) -0.036(3) 0.115(3) -0.0274(19)
Cl3 0.140(2) 0.258(5) 0.221(3) 0.127(4) 0.054(2) 0.035(3)
Cl1A 0.136(2) 0.456(9) 0.117(3) -0.040(3) 0.019(2) -0.095(4)
Cl2A 0.147(2) 0.174(2) 0.285(5) -0.036(3) 0.115(3) -0.0274(19)
Cl3A 0.140(2) 0.258(5) 0.221(3) 0.127(4) 0.054(2) 0.035(3)

loop_
_atom_type_symbol
_atom_type_description
_atom_type_scat_dispersion_real
_atom_type_scat_dispersion_imag
_atom_type_scat_source
C C 0.0033 0.0016 'International Tables Vol C Tables 4.2.6.8 and 6.1.1.4'
H H 0.0000 0.0000 'International Tables Vol C Tables 4.2.6.8 and 6.1.1.4'
Cl Cl 0.1484 0.1585 'International Tables Vol C Tables 4.2.6.8 and 6.1.1.4'
F F 0.0171 0.0103 'International Tables Vol C Tables 4.2.6.8 and 6.1.1.4'
N N 0.0061 0.0033 'International Tables Vol C Tables 4.2.6.8 and 6.1.1.4'

loop_
_geom_angle_atom_site_label_1
_geom_angle_atom_site_label_2
_geom_angle_atom_site_label_3
_geom_angle
C9 N1 N2 101.7(3)
N1 N2 C10 109.6(3)
N1 N2 C11 128.2(3)
C11 N2 C10 122.2(3)
C10 N3 C9 103.0(3)
C13 N4 C10 115.4(4)
C2 C1 C6 121.1(3)
C2 C1 C7 118.8(4)
C6 C1 C7 119.9(4)
C1 C2 H2 120.5
C1 C2 C3 119.0(4)
C3 C2 H2 120.5
C2 C3 C8 118.4(4)
C4 C3 C2 120.2(4)
C4 C3 C8 121.4(3)
C3 C4 H4 119.7
C3 C4 C5 120.7(3)
C5 C4 H4 119.7
C4 C5 C6 119.1(3)
C4 C5 C9 121.5(3)
C6 C5 C9 119.3(3)
C1 C6 C5 119.8(4)
C1 C6 H6 120.1
C5 C6 H6 120.1
F1 C7 C1 112.0(12)
F1 C7 F2 84.9(18)
F1 C7 F3 127.2(13)
F2 C7 C1 111.4(4)
F2 C7 F3 104.3(5)
F3 C7 C1 112.2(5)
F1A C7 C1 114.1(4)
F2A C7 C1 110.7(12)
F2A C7 F1A 81.8(18)
F3A C7 C1 115.7(15)
F3A C7 F1A 119.0(15)
F3A C7 F2A 110.3(19)
C3 C8 F6A 85(3)
F4 C8 C3 112.9(4)
F5 C8 C3 113.1(4)
F5 C8 F4 105.6(4)
F5 C8 F6 105.5(4)
F6 C8 C3 113.7(4)
F6 C8 F4 105.2(4)
F4A C8 C3 110(4)
F4A C8 F5A 104(6)
F4A C8 F6A 54(6)
F5A C8 C3 96(3)
F5A C8 F6A 156(4)
N1 C9 N3 116.4(3)
N1 C9 C5 120.9(3)
N3 C9 C5 122.6(3)
N3 C10 N2 109.3(3)
N3 C10 N4 128.3(4)
N4 C10 N2 122.4(4)
N2 C11 C14 121.0(3)
C12 C11 N2 114.5(4)
C12 C11 C14 124.4(4)
C11 C12 H12 119.5
C11 C12 C13 121.0(4)
C13 C12 H12 119.5
N4 C13 C12 124.5(4)
N4 C13 H13 117.7
C12 C13 H13 117.7
C15 C14 C11 122.5(3)
C15 C14 C19 119.7(4)
C19 C14 C11 117.7(4)
C14 C15 H15 120.0
C14 C15 C16 120.1(4)
C16 C15 H15 120.0
C15 C16 H16 120.2
C17 C16 C15 119.6(5)
C17 C16 H16 120.2
C16 C17 H17 119.9
C16 C17 C18 120.3(5)
C18 C17 H17 119.9
C17 C18 H18 120.1
C19 C18 C17 119.9(5)
C19 C18 H18 120.1
C14 C19 H19 119.7
C18 C19 C14 120.5(5)
C18 C19 H19 119.7
C7 F1 F2 48.8(11)
C7 F2 F1 46.3(11)
C7 F1A F2A 49.1(13)
C7 F2A F1A 49.2(11)
C8 F4A F6A 85(7)
F4A F6A C8 41(4)
C28 N5 N6 102.1(3)
N5 N6 C29 108.7(3)
N5 N6 C30 128.8(3)
C30 N6 C29 122.4(3)
C29 N7 C28 102.2(3)
C32 N8 C29 114.7(4)
C21 C20 C25 120.2(3)
C21 C20 C26 119.8(4)
C25 C20 C26 120.0(4)
C20 C21 H21 120.6
C22 C21 C20 118.8(4)
C22 C21 H21 120.6
C21 C22 C27 118.0(4)
C23 C22 C21 121.3(4)
C23 C22 C27 120.6(4)
C22 C23 H23 120.1
C22 C23 C24 119.9(3)
C24 C23 H23 120.1
C23 C24 C28 120.7(3)
C25 C24 C23 119.8(3)
C25 C24 C28 119.6(3)
C20 C25 H25 120.0
C24 C25 C20 120.0(4)
C24 C25 H25 120.0
F7 C26 C20 115.2(4)
F7 C26 F8 111.3(6)
F7 C26 F9 105.3(7)
F8 C26 C20 113.5(5)
F8 C26 F9 97.5(5)
F9 C26 C20 112.5(5)
F7A C26 C20 117.9(11)
F7A C26 F8A 98.2(13)
F8A C26 C20 107.9(6)
F9A C26 C20 120.5(9)
F9A C26 F7A 107.9(13)
F9A C26 F8A 100.5(12)
F10 C27 C22 115.1(5)
F10 C27 F11 103.7(5)
F10 C27 F12 101.2(7)
F11 C27 C22 115.7(4)
F12 C27 C22 114.7(5)
F12 C27 F11 104.7(6)
F10A C27 C22 111.8(9)
F11A C27 C22 112.3(9)
F11A C27 F10A 104.6(13)
F12A C27 C22 114.7(13)
F12A C27 F10A 108.3(19)
F12A C27 F11A 104.3(17)
N5 C28 N7 116.9(3)
N5 C28 C24 121.7(3)
N7 C28 C24 121.4(3)
N7 C29 N6 110.0(3)
N8 C29 N6 123.2(3)
N8 C29 N7 126.7(4)
N6 C30 C33 122.6(3)
C31 C30 N6 113.3(3)
C31 C30 C33 124.1(3)
C30 C31 H31 119.2
C30 C31 C32 121.5(4)
C32 C31 H31 119.2
N8 C32 C31 124.7(4)
N8 C32 H32 117.6
C31 C32 H32 117.6
C34 C33 C30 125.4(3)
C34 C33 C38 115.8(4)
C38 C33 C30 118.8(4)
C33 C34 H34 119.1
C35 C34 C33 121.8(4)
C35 C34 H34 119.1
C34 C35 H35 119.9
C36 C35 C34 120.1(4)
C36 C35 H35 119.9
C35 C36 H36 120.5
C37 C36 C35 118.9(4)
C37 C36 H36 120.5
C36 C37 H37 119.4
C38 C37 C36 121.2(4)
C38 C37 H37 119.4
C33 C38 H38 118.9
C37 C38 C33 122.1(5)
C37 C38 H38 118.9
Cl1 C39 H39 108.0
Cl1 C39 Cl2 111.0(4)
Cl1 C39 Cl3 113.0(5)
Cl2 C39 H39 108.0
Cl3 C39 H39 108.0
Cl3 C39 Cl2 108.7(4)
Cl1A C39 H39A 115.2
Cl1A C39 Cl2A 98.7(9)
Cl2A C39 H39A 115.2
Cl3A C39 H39A 115.2
Cl3A C39 Cl1A 102.2(10)
Cl3A C39 Cl2A 108.6(7)

loop_
_geom_bond_atom_site_label_1
_geom_bond_atom_site_label_2
_geom_bond_distance
N1 N2 1.364(4)
N1 C9 1.335(4)
N2 C10 1.392(4)
N2 C11 1.367(4)
N3 C9 1.356(4)
N3 C10 1.327(5)
N4 C10 1.343(5)
N4 C13 1.311(6)
C1 C2 1.378(6)
C1 C6 1.386(5)
C1 C7 1.489(5)
C2 H2 0.9500
C2 C3 1.398(5)
C3 C4 1.384(5)
C3 C8 1.491(6)
C4 H4 0.9500
C4 C5 1.387(5)
C5 C6 1.399(5)
C5 C9 1.464(5)
C6 H6 0.9500
C7 F1 1.29(3)
C7 F2 1.337(7)
C7 F3 1.366(9)
C7 F1A 1.316(7)
C7 F2A 1.31(3)
C7 F3A 1.20(4)
C8 F4 1.342(6)
C8 F5 1.314(5)
C8 F6 1.323(6)
C8 F4A 1.10(8)
C8 F5A 1.41(8)
C8 F6A 1.66(8)
C11 C12 1.366(5)
C11 C14 1.482(5)
C12 H12 0.9500
C12 C13 1.393(6)
C13 H13 0.9500
C14 C15 1.382(5)
C14 C19 1.387(5)
C15 H15 0.9500
C15 C16 1.384(6)
C16 H16 0.9500
C16 C17 1.378(7)
C17 H17 0.9500
C17 C18 1.390(7)
C18 H18 0.9500
C18 C19 1.361(7)
C19 H19 0.9500
F1 F2 1.77(3)
F1A F2A 1.72(3)
F4A F6A 1.34(11)
N5 N6 1.367(4)
N5 C28 1.335(4)
N6 C29 1.393(5)
N6 C30 1.377(4)
N7 C28 1.353(5)
N7 C29 1.338(5)
N8 C29 1.336(5)
N8 C32 1.314(6)
C20 C21 1.389(6)
C20 C25 1.392(5)
C20 C26 1.474(6)
C21 H21 0.9500
C21 C22 1.378(5)
C22 C23 1.373(5)
C22 C27 1.473(6)
C23 H23 0.9500
C23 C24 1.385(5)
C24 C25 1.378(5)
C24 C28 1.470(5)
C25 H25 0.9500
C26 F7 1.313(8)
C26 F8 1.315(7)
C26 F9 1.363(8)
C26 F7A 1.17(3)
C26 F8A 1.442(16)
C26 F9A 1.15(2)
C27 F10 1.317(7)
C27 F11 1.345(7)
C27 F12 1.324(8)
C27 F10A 1.30(2)
C27 F11A 1.22(2)
C27 F12A 1.20(4)
C30 C31 1.374(5)
C30 C33 1.475(5)
C31 H31 0.9500
C31 C32 1.398(6)
C32 H32 0.9500
C33 C34 1.388(5)
C33 C38 1.406(5)
C34 H34 0.9500
C34 C35 1.384(5)
C35 H35 0.9500
C35 C36 1.375(6)
C36 H36 0.9500
C36 C37 1.364(7)
C37 H37 0.9500
C37 C38 1.349(7)
C38 H38 0.9500
C39 H39A 1.0000
C39 H39 1.0000
C39 Cl1 1.689(8)
C39 Cl2 1.767(7)
C39 Cl3 1.747(7)
C39 Cl1A 1.69(2)
C39 Cl2A 1.707(15)
C39 Cl3A 1.545(18)

loop_
_geom_torsion_atom_site_label_1
_geom_torsion_atom_site_label_2
_geom_torsion_atom_site_label_3
_geom_torsion_atom_site_label_4
_geom_torsion
N1 N2 C10 N3 -0.7(3)
N1 N2 C10 N4 -179.8(3)
N1 N2 C11 C12 -179.5(3)
N1 N2 C11 C14 -0.5(5)
N2 N1 C9 N3 -0.7(3)
N2 N1 C9 C5 177.6(3)
N2 C11 C12 C13 0.2(5)
N2 C11 C14 C15 35.5(5)
N2 C11 C14 C19 -148.2(3)
C1 C2 C3 C4 -0.2(5)
C1 C2 C3 C8 -179.9(3)
C1 C7 F1 F2 -111.0(8)
C1 C7 F2 F1 111.7(13)
C1 C7 F1A F2A -109.1(13)
C1 C7 F2A F1A 112.7(8)
C2 C1 C6 C5 0.1(5)
C2 C1 C7 F1 -2.1(19)
C2 C1 C7 F2 -95.3(7)
C2 C1 C7 F3 148.2(5)
C2 C1 C7 F1A 39.0(7)
C2 C1 C7 F2A -51.1(19)
C2 C1 C7 F3A -177.5(18)
C2 C3 C4 C5 0.4(5)
C2 C3 C8 F4 -160.2(4)
C2 C3 C8 F5 -40.3(5)
C2 C3 C8 F6 80.0(5)
C2 C3 C8 F4A 146(6)
C2 C3 C8 F5A -107(3)
C2 C3 C8 F6A 98(3)
C3 C4 C5 C6 -0.3(5)
C3 C4 C5 C9 -178.1(3)
C3 C8 F4A F6A -68(6)
C3 C8 F6A F4A 119(6)
C4 C3 C8 F4 20.1(6)
C4 C3 C8 F5 140.0(4)
C4 C3 C8 F6 -99.7(5)
C4 C3 C8 F4A -34(6)
C4 C3 C8 F5A 73(3)
C4 C3 C8 F6A -82(3)
C4 C5 C6 C1 0.1(5)
C4 C5 C9 N1 3.4(5)
C4 C5 C9 N3 -178.4(3)
C6 C1 C2 C3 0.0(5)
C6 C1 C7 F1 173.9(18)
C6 C1 C7 F2 80.6(7)
C6 C1 C7 F3 -35.8(7)
C6 C1 C7 F1A -145.1(6)
C6 C1 C7 F2A 124.9(19)
C6 C1 C7 F3A -1.5(19)
C6 C5 C9 N1 -174.4(3)
C6 C5 C9 N3 3.8(5)
C7 C1 C2 C3 175.9(4)
C7 C1 C6 C5 -175.8(4)
C8 C3 C4 C5 -180.0(3)
C9 N1 N2 C10 0.8(3)
C9 N1 N2 C11 179.4(3)
C9 N3 C10 N2 0.3(3)
C9 N3 C10 N4 179.3(3)
C9 C5 C6 C1 177.9(3)
C10 N2 C11 C12 -1.0(4)
C10 N2 C11 C14 178.0(3)
C10 N3 C9 N1 0.3(4)
C10 N3 C9 C5 -178.0(3)
C10 N4 C13 C12 0.1(6)
C11 N2 C10 N3 -179.5(3)
C11 N2 C10 N4 1.5(5)
C11 C12 C13 N4 0.3(6)
C11 C14 C15 C16 178.0(3)
C11 C14 C19 C18 -178.6(4)
C12 C11 C14 C15 -145.6(4)
C12 C11 C14 C19 30.7(5)
C13 N4 C10 N2 -1.0(5)
C13 N4 C10 N3 -179.8(4)
C14 C11 C12 C13 -178.8(3)
C14 C15 C16 C17 -0.4(6)
C15 C14 C19 C18 -2.1(6)
C15 C16 C17 C18 -0.5(7)
C16 C17 C18 C19 0.1(8)
C17 C18 C19 C14 1.2(7)
C19 C14 C15 C16 1.7(6)
F1 C7 F1A F2A -14(2)
F1 C7 F2A F1A 11.8(19)
F2 C7 F1A F2A 22.9(12)
F2 C7 F2A F1A -148.1(16)
F3 C7 F1 F2 104.1(15)
F3 C7 F2 F1 -127.2(12)
F3 C7 F1A F2A 132.7(12)
F3 C7 F2A F1A -92.1(17)
F4 C8 F4A F6A -171(7)
F4 C8 F6A F4A 7(6)
F5 C8 F4A F6A 121(5)
F5 C8 F6A F4A -123(6)
F6 C8 F4A F6A 39(5)
F6 C8 F6A F4A -91(7)
F1A C7 F1 F2 147.6(17)
F1A C7 F2 F1 -21.5(11)
F2A C7 F1 F2 -13(2)
F2A C7 F2 F1 14(2)
F3A C7 F1 F2 63(3)
F3A C7 F2 F1 -136.4(19)
F3A C7 F1A F2A 109(2)
F3A C7 F2A F1A -117.9(16)
F5A C8 F4A F6A -169(5)
F5A C8 F6A F4A 27(12)
N5 N6 C29 N7 0.1(4)
N5 N6 C29 N8 178.1(3)
N5 N6 C30 C31 -179.5(3)
N5 N6 C30 C33 1.2(5)
N6 N5 C28 N7 0.7(4)
N6 N5 C28 C24 -179.5(3)
N6 C30 C31 C32 0.7(5)
N6 C30 C33 C34 2.8(5)
N6 C30 C33 C38 -178.0(3)
C20 C21 C22 C23 0.7(6)
C20 C21 C22 C27 178.8(4)
C21 C20 C25 C24 1.6(6)
C21 C20 C26 F7 -152.3(7)
C21 C20 C26 F8 77.8(7)
C21 C20 C26 F9 -31.6(7)
C21 C20 C26 F7A -106.3(13)
C21 C20 C26 F8A 143.8(8)
C21 C20 C26 F9A 29.4(16)
C21 C22 C23 C24 0.6(6)
C21 C22 C27 F10 -67.5(7)
C21 C22 C27 F11 171.5(6)
C21 C22 C27 F12 49.4(9)
C21 C22 C27 F10A -124.5(11)
C21 C22 C27 F11A 118.2(14)
C21 C22 C27 F12A -1(2)
C22 C23 C24 C25 -0.8(5)
C22 C23 C24 C28 179.0(3)
C23 C22 C27 F10 110.5(6)
C23 C22 C27 F11 -10.5(8)
C23 C22 C27 F12 -132.6(7)
C23 C22 C27 F10A 53.5(12)
C23 C22 C27 F11A -63.8(15)
C23 C22 C27 F12A 177(2)
C23 C24 C25 C20 -0.3(5)
C23 C24 C28 N5 29.2(5)
C23 C24 C28 N7 -151.1(3)
C25 C20 C21 C22 -1.8(6)
C25 C20 C26 F7 28.6(9)
C25 C20 C26 F8 -101.3(6)
C25 C20 C26 F9 149.3(5)
C25 C20 C26 F7A 74.6(14)
C25 C20 C26 F8A -35.3(9)
C25 C20 C26 F9A -149.7(15)
C25 C24 C28 N5 -151.1(3)
C25 C24 C28 N7 28.7(5)
C26 C20 C21 C22 179.1(4)
C26 C20 C25 C24 -179.3(4)
C27 C22 C23 C24 -177.4(4)
C28 N5 N6 C29 -0.5(3)
C28 N5 N6 C30 -179.6(3)
C28 N7 C29 N6 0.3(4)
C28 N7 C29 N8 -177.6(3)
C28 C24 C25 C20 179.9(3)
C29 N6 C30 C31 1.6(5)
C29 N6 C30 C33 -177.8(3)
C29 N7 C28 N5 -0.7(4)
C29 N7 C28 C24 179.6(3)
C29 N8 C32 C31 1.1(6)
C30 N6 C29 N7 179.3(3)
C30 N6 C29 N8 -2.7(5)
C30 C31 C32 N8 -2.1(7)
C30 C33 C34 C35 179.8(3)
C30 C33 C38 C37 -179.0(4)
C31 C30 C33 C34 -176.5(3)
C31 C30 C33 C38 2.7(5)
C32 N8 C29 N6 1.3(5)
C32 N8 C29 N7 178.9(4)
C33 C30 C31 C32 -180.0(3)
C33 C34 C35 C36 -0.6(6)
C34 C33 C38 C37 0.3(6)
C34 C35 C36 C37 -0.1(6)
C35 C36 C37 C38 0.9(7)
C36 C37 C38 C33 -1.0(7)
C38 C33 C34 C35 0.5(5)
